data_4344138
loop_
_publ_author_name
'Rathke, J.W.'
'Schaeffer, R.'

_publ_section_title
;
 Bis(carbonyl)diborane(4)
;
_journal_name_full 'Inorganic Chemistry'
_journal_page_first 760
_journal_page_last 761
_journal_volume 13
_journal_year 1974
_chemical_formula_sum 'C2 H4 B2 O2'
_chemical_name_systematic 'B2 H4 (C O)2'
_space_group_IT_number 15
_symmetry_space_group_name_Hall '-C 2yc'
_symmetry_space_group_name_H-M 'C 1 2/c 1'
_cell_angle_alpha 90
_cell_angle_beta 98.37
_cell_angle_gamma 90
_cell_formula_units_Z 4
_cell_length_a 10.82
_cell_length_b 4.437
_cell_length_c 10.41
_cell_volume 494.444
_citation_journal_id_ASTM INOCAJ
_cod_data_source_file Rathke_INOCAJ_1974_845.cif
_cod_data_source_block C2H4B2O2
_cod_original_cell_volume 494.4436
_cod_database_code 4344138

loop_
_symmetry_equiv_pos_as_xyz
x,y,z
-x,y,-z+1/2
-x,-y,-z
x,-y,z-1/2
x+1/2,y+1/2,z
-x+1/2,y+1/2,-z+1/2
-x+1/2,-y+1/2,-z
x+1/2,-y+1/2,z-1/2

loop_
_atom_site_label
_atom_site_type_symbol
_atom_site_fract_x
_atom_site_fract_y
_atom_site_fract_z
_atom_site_occupancy
_atom_site_U_iso_or_equiv
B1 B+2 0.074 0.431 0.986 1 0.0
H2 H-1 0.15 0.4 0.487 1 0.0
O1 O-2 0.148 0.143 0.207 1 0.0
H1 H-1 0.428 0.23 0.97 1 0.0
C1 C+2 0.119 0.262 0.112 1 0.0
